data_2202271
loop_
_publ_author_name
'Silva, M.'
'Napolitano, H. B.'
'Ellena, J.'
'Rocha, W. C.'
'Vieira, P. C.'
'Oliva, G.'
'Thiemann, O. H.'

_publ_section_title
;
 3-(5,7-Dimethoxy-2,2-dimethyl-2<i>H</i>-benzo[<i>b</i>]pyran-6-yl)propionic
 acid: a potential inhibitor against Leishmania
;
_journal_issue 10
_journal_name_full 'Acta Crystallographica Section E'
_journal_page_first o1575
_journal_page_last o1577
_journal_paper_doi 10.1107/S160053680302107X
_journal_volume 59
_journal_year 2003
_chemical_formula_iupac 'C16 H20 O5'
_chemical_formula_moiety 'C16 H20 O5'
_chemical_formula_sum 'C16 H20 O5'
_chemical_formula_weight 292.32
_space_group_IT_number 15
_symmetry_cell_setting monoclinic
_symmetry_space_group_name_Hall '-C 2yc'
_symmetry_space_group_name_H-M 'C 1 2/c 1'
_audit_creation_method 'WinGX routine CIF_UPDATE'
_cell_angle_alpha 90
_cell_angle_beta 122.2730(10)
_cell_angle_gamma 90
_cell_formula_units_Z 8
_cell_length_a 23.3022(3)
_cell_length_b 10.2248(2)
_cell_length_c 15.0785(3)
_cell_measurement_reflns_used 3662
_cell_measurement_temperature 120(2)
_cell_measurement_theta_max 27.485
_cell_measurement_theta_min 0.998
_cell_volume 3037.60(10)
_computing_cell_refinement 'HKL SCALEPACK (Otwinowski & Minor, 1997)'
_computing_data_collection 'COLLECT (Nonius, 1997-2002)'
_computing_data_reduction 'HKL SCALEPACK and DENZO (Otwinowski & Minor, 1997)'
_computing_molecular_graphics 'ORTEP-3 for Windows (Farrugia, 1997)'
_computing_publication_material 'WinGX (Farrugia, 1999)'
_computing_structure_refinement 'SHELXL97 (Sheldrick, 1997)'
_computing_structure_solution 'SHELXS97 (Sheldrick, 1997)'
_diffrn_measured_fraction_theta_full 0.997
_diffrn_measured_fraction_theta_max 0.997
_diffrn_measurement_device '95mm CCD camera on \k-goniostat'
_diffrn_measurement_device_type 'Nonius KappaCCD'
_diffrn_measurement_method 'CCD rotation images, thick slices'
_diffrn_radiation_type MoK\a
_diffrn_radiation_wavelength 0.71073
_diffrn_reflns_av_R_equivalents 0.0156
_diffrn_reflns_limit_h_max 27
_diffrn_reflns_limit_h_min -27
_diffrn_reflns_limit_k_max 12
_diffrn_reflns_limit_k_min -12
_diffrn_reflns_limit_l_max 17
_diffrn_reflns_limit_l_min -17
_diffrn_reflns_number 5170
_diffrn_reflns_theta_full 25
_diffrn_reflns_theta_max 25
_diffrn_reflns_theta_min 3.2
_diffrn_standards_decay_% none
_diffrn_standards_number 0
_exptl_absorpt_coefficient_mu 0.095
_exptl_absorpt_correction_type none
_exptl_crystal_colour colorless
_exptl_crystal_density_diffrn 1.278
_exptl_crystal_density_method 'not measured'
_exptl_crystal_description prism
_exptl_crystal_F_000 1248
_exptl_crystal_size_max 0.16
_exptl_crystal_size_mid 0.14
_exptl_crystal_size_min 0.10
_refine_diff_density_max 0.194
_refine_diff_density_min -0.159
_refine_ls_extinction_coef 0.0043(7)
_refine_ls_extinction_expression Fc^*^=kFc[1+0.001xFc^2^\l^3^/sin(2\q)]^-1/4^
_refine_ls_extinction_method SHELXL97
_refine_ls_goodness_of_fit_ref 1.054
_refine_ls_hydrogen_treatment mixed
_refine_ls_matrix_type full
_refine_ls_number_parameters 271
_refine_ls_number_reflns 2666
_refine_ls_number_restraints 0
_refine_ls_restrained_S_all 1.054
_refine_ls_R_factor_gt 0.0327
_refine_ls_shift/su_max 0
_refine_ls_structure_factor_coef Fsqd
_refine_ls_weighting_details 'calc w = 1/[\s^2^(Fo^2^)+(0.0472P)^2^+0.8048P] where P = (Fo^2^+2Fc^2^)/3'
_refine_ls_weighting_scheme calc
_refine_ls_wR_factor_ref 0.0903
_reflns_number_gt 2207
_reflns_number_total 2666
_reflns_threshold_expression >2\s(I)
_cod_data_source_file ac6051.cif
_cod_data_source_block I
_cod_original_cell_volume 3037.60(9)
_cod_original_sg_symbol_H-M 'C 2/c'
_cod_database_code 2202271
_cod_database_fobs_code 2202271

loop_
_symmetry_equiv_pos_as_xyz
'x, y, z'
'-x, y, -z+1/2'
'x+1/2, y+1/2, z'
'-x+1/2, y+1/2, -z+1/2'
'-x, -y, -z'
'x, -y, z-1/2'
'-x+1/2, -y+1/2, -z'
'x+1/2, -y+1/2, z-1/2'

loop_
_atom_site_label
_atom_site_fract_x
_atom_site_fract_y
_atom_site_fract_z
_atom_site_U_iso_or_equiv
_atom_site_adp_type
_atom_site_calc_flag
_atom_site_refinement_flags
_atom_site_occupancy
_atom_site_disorder_assembly
_atom_site_disorder_group
_atom_site_type_symbol
C13 -0.17318(8) 0.34247(15) -0.33222(12) 0.0334(3) Uani d . 1 . . C
C15 -0.05400(8) 0.52785(13) 0.08274(13) 0.0337(3) Uani d . 1 . . C
O20 0.19639(4) 0.32730(9) 0.38925(7) 0.0278(2) Uani d . 1 . . O
C16 0.11583(7) 0.05665(14) 0.00327(12) 0.0311(3) Uani d . 1 . . C
O19 0.10000(4) 0.14355(9) 0.06192(7) 0.0295(2) Uani d . 1 . . O
C10 0.08016(7) 0.30486(13) 0.18803(10) 0.0255(3) Uani d . 1 . . C
C7 0.03408(6) 0.18379(12) 0.01653(10) 0.0238(3) Uani d . 1 . . C
C8 0.02258(6) 0.26705(12) 0.08000(9) 0.0228(3) Uani d . 1 . . C
C6 -0.01759(6) 0.14873(12) -0.08405(10) 0.0251(3) Uani d . 1 . . C
C1 -0.19220(6) 0.23845(13) -0.28030(10) 0.0266(3) Uani d . 1 . . C
C9 -0.04311(6) 0.31305(12) 0.03743(9) 0.0225(3) Uani d . 1 . . C
O18 -0.05724(4) 0.39039(9) 0.09929(7) 0.0264(2) Uani d . 1 . . O
C12 0.16551(6) 0.22373(12) 0.37012(10) 0.0237(3) Uani d . 1 . . C
C5 -0.08228(6) 0.19751(12) -0.12295(9) 0.0241(3) Uani d . 1 . . C
C4 -0.09670(6) 0.28131(12) -0.06393(9) 0.0232(3) Uani d . 1 . . C
C2 -0.21218(7) 0.30046(13) -0.20982(10) 0.0279(3) Uani d . 1 . . C
O17 -0.13316(4) 0.15304(8) -0.21922(7) 0.0281(2) Uani d . 1 . . O
C3 -0.16684(6) 0.32264(13) -0.10918(10) 0.0264(3) Uani d . 1 . . C
C11 0.10199(6) 0.19405(13) 0.26714(10) 0.0255(3) Uani d . 1 . . C
C14 -0.24721(8) 0.14828(15) -0.36001(12) 0.0365(4) Uani d . 1 . . C
O21 0.18620(5) 0.12654(9) 0.43794(7) 0.0310(3) Uani d . 1 . . O
H15A -0.0075(8) 0.5516(15) 0.0955(12) 0.043(4) Uiso d . 1 . . H
H13B -0.1350(9) 0.3943(16) -0.2781(13) 0.046(4) Uiso d . 1 . . H
H13C -0.2115(9) 0.4033(16) -0.3742(13) 0.048(4) Uiso d . 1 . . H
H13A -0.1610(8) 0.3016(16) -0.3807(13) 0.044(4) Uiso d . 1 . . H
H15C -0.0874(9) 0.5523(16) 0.0104(14) 0.048(5) Uiso d . 1 . . H
H16C 0.1074(7) 0.0998(15) -0.0635(13) 0.039(4) Uiso d . 1 . . H
H10B 0.1197(8) 0.3351(14) 0.1849(11) 0.033(4) Uiso d . 1 . . H
H15B -0.0607(8) 0.5762(17) 0.1354(13) 0.051(5) Uiso d . 1 . . H
H16B 0.1651(9) 0.0324(16) 0.0529(12) 0.045(4) Uiso d . 1 . . H
H10A 0.0662(7) 0.3796(14) 0.2119(11) 0.029(4) Uiso d . 1 . . H
H6 -0.0088(7) 0.0894(14) -0.1260(11) 0.027(3) Uiso d . 1 . . H
H16A 0.0867(7) -0.0216(15) -0.0184(11) 0.032(4) Uiso d . 1 . . H
H14B -0.2889(9) 0.1962(16) -0.4113(14) 0.049(4) Uiso d . 1 . . H
H2 -0.2618(8) 0.3299(14) -0.2456(12) 0.036(4) Uiso d . 1 . . H
H14A -0.2314(8) 0.1021(16) -0.4013(13) 0.046(4) Uiso d . 1 . . H
H3 -0.1779(7) 0.3663(14) -0.0630(12) 0.034(4) Uiso d . 1 . . H
H21 0.2319(10) 0.1540(19) 0.5044(16) 0.071(6) Uiso d . 1 . . H
H11B 0.1105(7) 0.1106(15) 0.2426(11) 0.037(4) Uiso d . 1 . . H
H11A 0.0669(8) 0.1733(14) 0.2818(11) 0.037(4) Uiso d . 1 . . H
H14C -0.2578(9) 0.0818(18) -0.3218(13) 0.055(5) Uiso d . 1 . . H

loop_
_atom_site_aniso_label
_atom_site_aniso_U_11
_atom_site_aniso_U_22
_atom_site_aniso_U_33
_atom_site_aniso_U_12
_atom_site_aniso_U_13
_atom_site_aniso_U_23
C13 0.0360(8) 0.0343(8) 0.0309(8) -0.0002(7) 0.0185(7) 0.0030(7)
C15 0.0415(9) 0.0255(7) 0.0368(8) 0.0071(6) 0.0227(7) -0.0003(6)
O20 0.0253(5) 0.0259(5) 0.0261(5) -0.0027(4) 0.0096(4) 0.0019(4)
C16 0.0290(8) 0.0293(8) 0.0369(8) 0.0038(6) 0.0189(7) -0.0045(6)
O19 0.0224(5) 0.0316(5) 0.0309(5) 0.0049(4) 0.0118(4) -0.0041(4)
C10 0.0250(7) 0.0239(7) 0.0250(7) 0.0004(5) 0.0116(6) -0.0006(5)
C7 0.0220(6) 0.0213(6) 0.0264(7) 0.0020(5) 0.0119(6) 0.0018(5)
C8 0.0237(7) 0.0210(6) 0.0222(7) 0.0000(5) 0.0112(6) 0.0011(5)
C6 0.0268(7) 0.0217(7) 0.0263(7) 0.0012(5) 0.0139(6) -0.0018(5)
C1 0.0218(6) 0.0264(7) 0.0244(7) 0.0013(5) 0.0075(6) 0.0019(5)
C9 0.0272(7) 0.0205(6) 0.0233(7) 0.0013(5) 0.0158(6) 0.0016(5)
O18 0.0305(5) 0.0274(5) 0.0254(5) 0.0030(4) 0.0177(4) 0.0002(4)
C12 0.0236(6) 0.0259(7) 0.0247(7) 0.0020(5) 0.0149(6) 0.0013(5)
C5 0.0246(7) 0.0219(6) 0.0218(6) -0.0012(5) 0.0097(6) 0.0004(5)
C4 0.0226(7) 0.0221(7) 0.0249(7) 0.0000(5) 0.0127(6) 0.0032(5)
C2 0.0224(7) 0.0301(7) 0.0293(7) 0.0011(6) 0.0126(6) 0.0038(6)
O17 0.0242(5) 0.0265(5) 0.0240(5) 0.0021(4) 0.0064(4) -0.0027(4)
C3 0.0248(7) 0.0283(7) 0.0278(7) 0.0025(5) 0.0151(6) 0.0028(6)
C11 0.0236(7) 0.0260(7) 0.0249(7) -0.0021(5) 0.0115(6) -0.0005(5)
C14 0.0274(8) 0.0342(8) 0.0320(8) -0.0024(6) 0.0053(7) -0.0027(7)
O21 0.0317(5) 0.0276(5) 0.0242(5) -0.0041(4) 0.0086(4) 0.0043(4)

loop_
_atom_type_symbol
_atom_type_description
_atom_type_scat_dispersion_real
_atom_type_scat_dispersion_imag
_atom_type_scat_source
C C 0.0033 0.0016 'International Tables Vol C Tables 4.2.6.8 and 6.1.1.4'
H H 0 0 'International Tables Vol C Tables 4.2.6.8 and 6.1.1.4'
O O 0.0106 0.006 'International Tables Vol C Tables 4.2.6.8 and 6.1.1.4'

loop_
_geom_angle_atom_site_label_1
_geom_angle_atom_site_label_2
_geom_angle_atom_site_label_3
_geom_angle
_geom_angle_publ_flag
C1 C13 H13B 109.5(9) ?
C1 C13 H13C 110.9(9) ?
H13B C13 H13C 107.5(14) ?
C1 C13 H13A 110.9(9) ?
H13B C13 H13A 110.3(13) ?
H13C C13 H13A 107.7(13) ?
O18 C15 H15A 110.4(9) ?
O18 C15 H15C 111.2(10) ?
H15A C15 H15C 106.3(13) ?
O18 C15 H15B 107.2(9) ?
H15A C15 H15B 109.1(12) ?
H15C C15 H15B 112.7(13) ?
O19 C16 H16C 111.4(8) ?
O19 C16 H16B 105.1(9) ?
H16C C16 H16B 112.4(12) ?
O19 C16 H16A 110.5(8) ?
H16C C16 H16A 106.8(12) ?
H16B C16 H16A 110.8(13) ?
C7 O19 C16 117.86(10) ?
C8 C10 C11 112.85(11) ?
C8 C10 H10B 109.9(8) ?
C11 C10 H10B 109.7(8) ?
C8 C10 H10A 108.7(8) ?
C11 C10 H10A 109.4(8) ?
H10B C10 H10A 106.0(11) ?
O19 C7 C6 123.74(11) ?
O19 C7 C8 114.30(11) ?
C6 C7 C8 121.95(11) ?
C9 C8 C7 116.95(11) ?
C9 C8 C10 122.60(11) ?
C7 C8 C10 120.45(11) ?
C5 C6 C7 118.83(12) ?
C5 C6 H6 120.5(8) ?
C7 C6 H6 120.6(8) ?
O17 C1 C2 110.29(10) ?
O17 C1 C14 104.40(11) ?
C2 C1 C14 111.48(11) ?
O17 C1 C13 107.84(10) ?
C2 C1 C13 110.68(11) ?
C14 C1 C13 111.91(12) ?
C8 C9 O18 118.70(10) ?
C8 C9 C4 123.13(11) ?
O18 C9 C4 118.12(10) ?
C9 O18 C15 112.76(9) ?
O20 C12 O21 122.90(11) y
O20 C12 C11 123.42(11) y
O21 C12 C11 113.66(11) y
O17 C5 C6 117.31(11) ?
O17 C5 C4 120.69(11) ?
C6 C5 C4 121.83(12) ?
C5 C4 C9 117.31(11) ?
C5 C4 C3 118.03(11) ?
C9 C4 C3 124.54(11) ?
C3 C2 C1 121.39(12) ?
C3 C2 H2 122.5(8) ?
C1 C2 H2 116.0(8) ?
C5 O17 C1 117.27(9) ?
C2 C3 C4 119.69(12) ?
C2 C3 H3 123.0(9) ?
C4 C3 H3 117.3(9) ?
C12 C11 C10 113.18(11) ?
C12 C11 H11B 106.2(8) ?
C10 C11 H11B 113.4(8) ?
C12 C11 H11A 107.1(9) ?
C10 C11 H11A 111.6(9) ?
H11B C11 H11A 104.8(12) ?
C1 C14 H14B 112.4(10) ?
C1 C14 H14A 110.3(9) ?
H14B C14 H14A 106.4(13) ?
C1 C14 H14C 108.7(10) ?
H14B C14 H14C 110.1(14) ?
H14A C14 H14C 108.9(13) ?
C12 O21 H21 107.8(11) ?

loop_
_geom_bond_atom_site_label_1
_geom_bond_atom_site_label_2
_geom_bond_site_symmetry_2
_geom_bond_distance
_geom_bond_publ_flag
C13 C1 . 1.5202(18) ?
C13 H13B . 0.982(17) ?
C13 H13C . 0.991(17) ?
C13 H13A . 1.005(17) ?
C15 O18 . 1.4365(16) ?
C15 H15A . 1.024(16) ?
C15 H15C . 0.976(18) ?
C15 H15B . 1.016(18) ?
O20 C12 . 1.2252(15) y
C16 O19 . 1.4338(15) ?
C16 H16C . 1.018(16) ?
C16 H16B . 1.011(17) ?
C16 H16A . 0.985(15) ?
O19 C7 . 1.3692(15) ?
C10 C8 . 1.5063(17) ?
C10 C11 . 1.5223(18) ?
C10 H10B . 0.996(15) ?
C10 H10A . 0.972(14) ?
C7 C6 . 1.3886(18) ?
C7 C8 . 1.4095(17) ?
C8 C9 . 1.3882(17) ?
C6 C5 . 1.3859(18) ?
C6 H6 . 0.974(14) ?
C1 O17 . 1.4664(15) ?
C1 C2 . 1.5089(18) ?
C1 C14 . 1.5140(19) ?
C9 O18 . 1.3899(14) ?
C9 C4 . 1.4009(17) ?
C12 O21 . 1.3188(15) y
C12 C11 . 1.4965(17) ?
C5 O17 . 1.3717(15) ?
C5 C4 . 1.3995(17) ?
C4 C3 . 1.4575(17) ?
C2 C3 . 1.3261(19) ?
C2 H2 . 1.025(16) ?
C3 H3 . 0.971(15) ?
C11 H11B . 0.991(15) ?
C11 H11A . 0.978(16) ?
C14 H14B . 0.990(18) ?
C14 H14A . 0.994(17) ?
C14 H14C . 1.004(18) ?
O21 H21 . 1.04(2) ?

loop_
_geom_hbond_atom_site_label_D
_geom_hbond_atom_site_label_H
_geom_hbond_atom_site_label_A
_geom_hbond_site_symmetry_A
_geom_hbond_distance_DH
_geom_hbond_distance_HA
_geom_hbond_distance_DA
_geom_hbond_angle_DHA
O21 H21 O20 7_556 1.04(2) 1.59(2) 2.6238(12) 171.1(17)
C16 H16B O21 6 1.011(17) 2.607(15) 2.9820(16) 101.8(10)
C15 H15A CgBz 5_565 1.024(16) 2.814(16) 3.5534(15) 129.4(11)
C16 H16A CgBz 5 0.985(15) 2.756(15) 3.6568(15) 152.2(11)

loop_
_geom_torsion_atom_site_label_1
_geom_torsion_atom_site_label_2
_geom_torsion_atom_site_label_3
_geom_torsion_atom_site_label_4
_geom_torsion
C16 O19 C7 C6 -2.23(18)
C16 O19 C7 C8 178.91(11)
O19 C7 C8 C9 178.85(10)
C6 C7 C8 C9 -0.03(18)
O19 C7 C8 C10 -0.03(16)
C6 C7 C8 C10 -178.91(11)
C11 C10 C8 C9 107.22(14)
C11 C10 C8 C7 -73.97(15)
O19 C7 C6 C5 -178.64(11)
C8 C7 C6 C5 0.14(19)
C7 C8 C9 O18 177.00(10)
C10 C8 C9 O18 -4.15(17)
C7 C8 C9 C4 -0.56(18)
C10 C8 C9 C4 178.29(11)
C8 C9 O18 C15 95.58(13)
C4 C9 O18 C15 -86.74(14)
C7 C6 C5 O17 -175.07(10)
C7 C6 C5 C4 0.33(19)
O17 C5 C4 C9 174.38(10)
C6 C5 C4 C9 -0.87(18)
O17 C5 C4 C3 -1.78(17)
C6 C5 C4 C3 -177.03(11)
C8 C9 C4 C5 1.00(18)
O18 C9 C4 C5 -176.57(10)
C8 C9 C4 C3 176.88(11)
O18 C9 C4 C3 -0.69(18)
O17 C1 C2 C3 28.36(16)
C14 C1 C2 C3 143.85(14)
C13 C1 C2 C3 -90.90(15)
C6 C5 O17 C1 -154.61(11)
C4 C5 O17 C1 29.92(16)
C2 C1 O17 C5 -41.33(14)
C14 C1 O17 C5 -161.20(11)
C13 C1 O17 C5 79.63(13)
C1 C2 C3 C4 -2.76(19)
C5 C4 C3 C2 -12.07(18)
C9 C4 C3 C2 172.08(12)
O20 C12 C11 C10 0.79(17)
O21 C12 C11 C10 -177.71(10)
C8 C10 C11 C12 171.40(10)
O17 C2 C3 C4 12.76(13)
C2 C3 C4 C5 -12.07(18)
C3 C4 C5 C6 -177.03(11)
C4 C5 C6 C7 0.33(19)
C5 C6 C7 C8 0.14(19)
C6 C7 C8 C9 -0.03(18)

loop_
_cod_related_entry_id
_cod_related_entry_database
_cod_related_entry_code
1 ChemSpider 21131463
